data_2227413
loop_
_publ_author_name
'Dai, Chun-Hua'
'Mao, Fu-Lin'

_publ_section_title
;
 <i>N</i>'-(3-Hydroxybenzylidene)-4-nitrobenzohydrazide
;
_journal_coeditor_code FB2226
_journal_issue 11
_journal_name_full 'Acta Crystallographica Section E'
_journal_page_first o3004
_journal_page_last o3005
_journal_paper_doi 10.1107/S1600536810043564
_journal_volume 66
_journal_year 2010
_chemical_formula_iupac 'C14 H11 N3 O4'
_chemical_formula_moiety 'C14 H11 N3 O4'
_chemical_formula_sum 'C14 H11 N3 O4'
_chemical_formula_weight 285.26
_chemical_name_systematic
;
<i>N</i>'-(3-Hydroxybenzylidene)-4-nitrobenzohydrazide
;
_space_group_IT_number 14
_symmetry_cell_setting monoclinic
_symmetry_space_group_name_Hall '-P 2yn'
_symmetry_space_group_name_H-M 'P 1 21/n 1'
_atom_sites_solution_hydrogens difmap
_atom_sites_solution_primary direct
_atom_sites_solution_secondary difmap
_audit_creation_method SHELXL97
_cell_angle_alpha 90.00
_cell_angle_beta 106.560(3)
_cell_angle_gamma 90.00
_cell_formula_units_Z 4
_cell_length_a 9.987(3)
_cell_length_b 8.967(3)
_cell_length_c 15.108(4)
_cell_measurement_reflns_used 1436
_cell_measurement_temperature 298(2)
_cell_measurement_theta_max 26.3
_cell_measurement_theta_min 2.7
_cell_volume 1296.9(7)
_computing_cell_refinement 'SAINT (Bruker, 2007)'
_computing_data_collection 'SMART (Bruker, 2007)'
_computing_data_reduction 'SAINT (Bruker, 2007)'
_computing_molecular_graphics 'SHELXTL (Sheldrick, 2008)'
_computing_publication_material 'SHELXTL (Sheldrick, 2008)'
_computing_structure_refinement 'SHELXTL (Sheldrick, 2008)'
_computing_structure_solution 'SHELXTL (Sheldrick, 2008)'
_diffrn_ambient_temperature 298(2)
_diffrn_measured_fraction_theta_full 0.976
_diffrn_measured_fraction_theta_max 0.976
_diffrn_measurement_device_type 'Bruker SMART 1000 CCD'
_diffrn_measurement_method \w
_diffrn_radiation_monochromator graphite
_diffrn_radiation_source 'fine-focus sealed tube'
_diffrn_radiation_type MoK\a
_diffrn_radiation_wavelength 0.71073
_diffrn_reflns_av_R_equivalents 0.0282
_diffrn_reflns_av_sigmaI/netI 0.0395
_diffrn_reflns_limit_h_max 12
_diffrn_reflns_limit_h_min -11
_diffrn_reflns_limit_k_max 10
_diffrn_reflns_limit_k_min -11
_diffrn_reflns_limit_l_max 16
_diffrn_reflns_limit_l_min -18
_diffrn_reflns_number 6579
_diffrn_reflns_theta_full 26.99
_diffrn_reflns_theta_max 26.99
_diffrn_reflns_theta_min 2.19
_diffrn_standards_number 0
_exptl_absorpt_coefficient_mu 0.110
_exptl_absorpt_correction_T_max 0.9891
_exptl_absorpt_correction_T_min 0.9858
_exptl_absorpt_correction_type multi-scan
_exptl_absorpt_process_details '(SADABS; Bruker, 2001)'
_exptl_crystal_colour yellow
_exptl_crystal_density_diffrn 1.461
_exptl_crystal_density_method 'not measured'
_exptl_crystal_description block
_exptl_crystal_F_000 592
_exptl_crystal_size_max 0.13
_exptl_crystal_size_mid 0.10
_exptl_crystal_size_min 0.10
_refine_diff_density_max 0.206
_refine_diff_density_min -0.173
_refine_ls_extinction_coef 0.0088(17)
_refine_ls_extinction_expression Fc^*^=kFc[1+0.001xFc^2^\l^3^/sin(2\q)]^-1/4^
_refine_ls_extinction_method 'SHELXTL (Sheldrick, 2008)'
_refine_ls_goodness_of_fit_ref 1.029
_refine_ls_hydrogen_treatment mixed
_refine_ls_matrix_type full
_refine_ls_number_constraints 38
_refine_ls_number_parameters 197
_refine_ls_number_reflns 2768
_refine_ls_number_restraints 0
_refine_ls_restrained_S_all 1.029
_refine_ls_R_factor_all 0.0783
_refine_ls_R_factor_gt 0.0444
_refine_ls_shift/su_max 0.000
_refine_ls_shift/su_mean 0.000
_refine_ls_structure_factor_coef Fsqd
_refine_ls_weighting_details 'calc w = 1/[\s^2^(Fo^2^)+(0.0537P)^2^+0.0632P] where P=(Fo^2^+2Fc^2^)/3'
_refine_ls_weighting_scheme calc
_refine_ls_wR_factor_gt 0.1028
_refine_ls_wR_factor_ref 0.1191
_reflns_number_gt 1787
_reflns_number_total 2768
_reflns_threshold_expression I>2\s(I)
_cod_data_source_file fb2226.cif
_cod_data_source_block I
_cod_original_cell_volume 1296.8(6)
_cod_original_sg_symbol_H-M 'P 21/n'
_cod_database_code 2227413
_cod_database_fobs_code 2227413

loop_
_symmetry_equiv_pos_as_xyz
'x, y, z'
'-x+1/2, y+1/2, -z+1/2'
'-x, -y, -z'
'x-1/2, -y-1/2, z-1/2'

loop_
_atom_site_type_symbol
_atom_site_label
_atom_site_fract_x
_atom_site_fract_y
_atom_site_fract_z
_atom_site_U_iso_or_equiv
_atom_site_adp_type
_atom_site_calc_flag
_atom_site_refinement_flags
_atom_site_occupancy
_atom_site_disorder_assembly
_atom_site_disorder_group
N N1 0.00619(14) 0.30350(16) 0.94081(9) 0.0406(4) Uani d . 1 . .
N N2 0.12358(14) 0.36267(16) 1.00310(10) 0.0398(4) Uani d . 1 . .
N N3 0.69398(17) 0.6801(2) 1.24192(14) 0.0589(5) Uani d . 1 . .
O O1 -0.42069(13) 0.13866(16) 0.68671(8) 0.0555(4) Uani d . 1 . .
H H1 -0.493(2) 0.089(2) 0.6608(16) 0.083 Uiso d . 1 . .
O O2 0.16825(12) 0.52109(15) 0.89819(8) 0.0533(4) Uani d . 1 . .
O O3 0.76141(18) 0.7733(2) 1.21577(13) 0.0993(6) Uani d . 1 . .
O O4 0.72752(16) 0.62850(19) 1.31937(12) 0.0842(6) Uani d . 1 . .
C C1 -0.18157(16) 0.12789(18) 0.91821(11) 0.0359(4) Uani d . 1 . .
C C2 -0.24225(16) 0.16628(19) 0.82649(11) 0.0372(4) Uani d . 1 . .
H H2A -0.2025 0.2405 0.7992 0.045 Uiso calc R 1 . .
C C3 -0.36203(17) 0.0939(2) 0.77569(11) 0.0385(4) Uani d . 1 . .
C C4 -0.42103(19) -0.0178(2) 0.81556(13) 0.0452(5) Uani d . 1 . .
H H4 -0.5005 -0.0675 0.7810 0.054 Uiso calc R 1 . .
C C5 -0.3613(2) -0.0546(2) 0.90643(14) 0.0502(5) Uani d . 1 . .
H H5 -0.4015 -0.1290 0.9334 0.060 Uiso calc R 1 . .
C C6 -0.24222(18) 0.0171(2) 0.95848(13) 0.0449(5) Uani d . 1 . .
H H6 -0.2029 -0.0086 1.0201 0.054 Uiso calc R 1 . .
C C7 -0.05675(17) 0.20413(19) 0.97439(12) 0.0393(4) Uani d . 1 . .
H H7 -0.0222 0.1794 1.0365 0.047 Uiso calc R 1 . .
C C8 0.19947(16) 0.4687(2) 0.97659(12) 0.0369(4) Uani d . 1 . .
C C9 0.32783(16) 0.52089(18) 1.04872(11) 0.0341(4) Uani d . 1 . .
C C10 0.39976(17) 0.64059(19) 1.02656(12) 0.0400(4) Uani d . 1 . .
H H10 0.3676 0.6855 0.9689 0.048 Uiso calc R 1 . .
C C11 0.51947(18) 0.6937(2) 1.09002(13) 0.0438(5) Uani d . 1 . .
H H11 0.5681 0.7742 1.0756 0.053 Uiso calc R 1 . .
C C12 0.56488(16) 0.62500(19) 1.17461(12) 0.0410(5) Uani d . 1 . .
C C13 0.49633(17) 0.50675(19) 1.19882(12) 0.0437(5) Uani d . 1 . .
H H13 0.5292 0.4624 1.2566 0.052 Uiso calc R 1 . .
C C14 0.37696(16) 0.45478(19) 1.13512(11) 0.0407(5) Uani d . 1 . .
H H14 0.3289 0.3745 1.1503 0.049 Uiso calc R 1 . .
H H2 0.1392(19) 0.341(2) 1.0640(14) 0.061 Uiso d . 1 . .

loop_
_atom_site_aniso_label
_atom_site_aniso_U_11
_atom_site_aniso_U_22
_atom_site_aniso_U_33
_atom_site_aniso_U_12
_atom_site_aniso_U_13
_atom_site_aniso_U_23
N1 0.0314(7) 0.0502(9) 0.0331(8) 0.0010(7) -0.0021(6) -0.0075(7)
N2 0.0340(7) 0.0487(9) 0.0295(8) -0.0019(7) -0.0027(6) -0.0017(7)
N3 0.0419(9) 0.0546(11) 0.0707(13) -0.0056(8) 0.0008(9) -0.0167(10)
O1 0.0436(8) 0.0827(11) 0.0308(7) -0.0161(7) -0.0046(6) 0.0000(7)
O2 0.0411(7) 0.0761(10) 0.0353(8) 0.0012(6) -0.0006(6) 0.0098(7)
O3 0.0719(11) 0.1000(14) 0.1113(15) -0.0481(10) 0.0023(10) -0.0048(11)
O4 0.0703(10) 0.0935(13) 0.0634(11) -0.0126(9) -0.0219(8) -0.0066(10)
C1 0.0327(9) 0.0371(10) 0.0347(10) 0.0047(7) 0.0042(7) -0.0060(8)
C2 0.0333(9) 0.0449(10) 0.0321(10) -0.0018(7) 0.0074(7) -0.0039(8)
C3 0.0331(9) 0.0494(11) 0.0302(10) -0.0001(8) 0.0047(7) -0.0067(8)
C4 0.0407(10) 0.0486(11) 0.0429(11) -0.0097(8) 0.0064(8) -0.0084(9)
C5 0.0558(12) 0.0425(11) 0.0509(12) -0.0084(9) 0.0127(10) 0.0050(9)
C6 0.0484(11) 0.0450(11) 0.0354(11) 0.0057(8) 0.0022(8) 0.0026(8)
C7 0.0366(9) 0.0434(10) 0.0307(10) 0.0063(8) -0.0021(7) -0.0041(8)
C8 0.0303(9) 0.0443(10) 0.0332(10) 0.0097(8) 0.0041(7) -0.0018(8)
C9 0.0273(8) 0.0381(9) 0.0347(10) 0.0087(7) 0.0053(7) -0.0034(7)
C10 0.0402(9) 0.0441(11) 0.0367(10) 0.0056(8) 0.0126(8) 0.0024(8)
C11 0.0412(10) 0.0405(10) 0.0523(12) -0.0033(8) 0.0174(9) -0.0041(9)
C12 0.0285(9) 0.0428(10) 0.0464(11) 0.0023(8) 0.0021(8) -0.0098(9)
C13 0.0379(10) 0.0454(11) 0.0395(11) 0.0037(8) -0.0027(8) 0.0022(8)
C14 0.0342(9) 0.0404(10) 0.0406(11) -0.0016(7) -0.0002(8) 0.0027(8)

loop_
_atom_type_symbol
_atom_type_description
_atom_type_scat_dispersion_real
_atom_type_scat_dispersion_imag
_atom_type_scat_source
C C 0.0033 0.0016 'International Tables Vol C Tables 4.2.6.8 and 6.1.1.4'
H H 0.0000 0.0000 'International Tables Vol C Tables 4.2.6.8 and 6.1.1.4'
N N 0.0061 0.0033 'International Tables Vol C Tables 4.2.6.8 and 6.1.1.4'
O O 0.0106 0.0060 'International Tables Vol C Tables 4.2.6.8 and 6.1.1.4'

loop_
_geom_angle_atom_site_label_1
_geom_angle_atom_site_label_2
_geom_angle_atom_site_label_3
_geom_angle_site_symmetry_1
_geom_angle_site_symmetry_3
_geom_angle
_geom_angle_publ_flag
C7 N1 N2 . . 114.55(14) ?
C8 N2 N1 . . 120.57(14) ?
C8 N2 H2 . . 120.2(12) ?
N1 N2 H2 . . 118.3(12) ?
O3 N3 O4 . . 123.56(18) ?
O3 N3 C12 . . 117.62(19) ?
O4 N3 C12 . . 118.81(18) ?
C3 O1 H1 . . 111.7(16) ?
C2 C1 C6 . . 119.55(15) ?
C2 C1 C7 . . 121.39(16) ?
C6 C1 C7 . . 119.04(15) ?
C3 C2 C1 . . 119.96(17) ?
C3 C2 H2A . . 120.0 ?
C1 C2 H2A . . 120.0 ?
O1 C3 C4 . . 121.66(15) ?
O1 C3 C2 . . 117.95(16) ?
C4 C3 C2 . . 120.37(16) ?
C5 C4 C3 . . 119.48(16) ?
C5 C4 H4 . . 120.3 ?
C3 C4 H4 . . 120.3 ?
C4 C5 C6 . . 120.98(18) ?
C4 C5 H5 . . 119.5 ?
C6 C5 H5 . . 119.5 ?
C5 C6 C1 . . 119.64(17) ?
C5 C6 H6 . . 120.2 ?
C1 C6 H6 . . 120.2 ?
N1 C7 C1 . . 122.05(16) ?
N1 C7 H7 . . 119.0 ?
C1 C7 H7 . . 119.0 ?
O2 C8 N2 . . 123.16(15) ?
O2 C8 C9 . . 120.68(16) ?
N2 C8 C9 . . 116.16(15) ?
C10 C9 C14 . . 119.29(15) ?
C10 C9 C8 . . 117.42(15) ?
C14 C9 C8 . . 123.29(16) ?
C9 C10 C11 . . 120.24(16) ?
C9 C10 H10 . . 119.9 ?
C11 C10 H10 . . 119.9 ?
C12 C11 C10 . . 118.70(17) ?
C12 C11 H11 . . 120.7 ?
C10 C11 H11 . . 120.7 ?
C13 C12 C11 . . 122.60(15) ?
C13 C12 N3 . . 118.64(17) ?
C11 C12 N3 . . 118.75(17) ?
C12 C13 C14 . . 118.26(16) ?
C12 C13 H13 . . 120.9 ?
C14 C13 H13 . . 120.9 ?
C13 C14 C9 . . 120.91(17) ?
C13 C14 H14 . . 119.5 ?
C9 C14 H14 . . 119.5 ?

loop_
_geom_bond_atom_site_label_1
_geom_bond_atom_site_label_2
_geom_bond_site_symmetry_2
_geom_bond_distance
_geom_bond_publ_flag
N1 C7 . 1.276(2) ?
N1 N2 . 1.3830(18) ?
N2 C8 . 1.346(2) ?
N2 H2 . 0.91(2) ?
N3 O3 . 1.208(2) ?
N3 O4 . 1.213(2) ?
N3 C12 . 1.481(2) ?
O1 C3 . 1.365(2) ?
O1 H1 . 0.85(2) ?
O2 C8 . 1.229(2) ?
C1 C2 . 1.388(2) ?
C1 C6 . 1.391(2) ?
C1 C7 . 1.462(2) ?
C2 C3 . 1.385(2) ?
C2 H2A . 0.9300 ?
C3 C4 . 1.384(2) ?
C4 C5 . 1.372(3) ?
C4 H4 . 0.9300 ?
C5 C6 . 1.383(3) ?
C5 H5 . 0.9300 ?
C6 H6 . 0.9300 ?
C7 H7 . 0.9300 ?
C8 C9 . 1.501(2) ?
C9 C10 . 1.385(2) ?
C9 C14 . 1.390(2) ?
C10 C11 . 1.386(2) ?
C10 H10 . 0.9300 ?
C11 C12 . 1.374(2) ?
C11 H11 . 0.9300 ?
C12 C13 . 1.367(2) ?
C13 C14 . 1.382(2) ?
C13 H13 . 0.9300 ?
C14 H14 . 0.9300 ?

loop_
_geom_hbond_atom_site_label_D
_geom_hbond_atom_site_label_H
_geom_hbond_atom_site_label_A
_geom_hbond_site_symmetry_A
_geom_hbond_distance_DH
_geom_hbond_distance_HA
_geom_hbond_distance_DA
_geom_hbond_angle_DHA
N2 H2 O1 4_666 0.91(2) 2.11(2) 2.931(2) 149.3(16)
O1 H1 O2 2_446 0.85(2) 1.82(2) 2.6573(17) 167(2)

loop_
_cod_related_entry_id
_cod_related_entry_database
_cod_related_entry_code
1 ChemSpider 7891324
